data_4100759
loop_
_publ_author_name
'S\'ebastien Pillet'
'Mohamed Souhassou'
'Corine Mathoni\`ere'
'Claude Lecomte'

_publ_contact_author_address
;
LCM3B, Faculte des sciences
BP 239, 54506 Vandoeuvre les Nancy, France
;
_publ_contact_author_email ' lecomte@lcm3b.u-nancy.fr '
_publ_contact_author_name ' Claude Lecomte '
_publ_section_title
;
Electron Density Distribution of an Oxamato Bridged Mn(II)-Cu(II)
Bimetallic Chain and Correlation to Magnetic Properties
;
_journal_name_full 'Journal of the American Chemical Society'
_journal_page_first 1219
_journal_page_last 1228
_journal_paper_doi 10.1021/ja030279u
_journal_volume 126
_journal_year 2004
_chemical_formula_moiety 'C7 H16 Cu1 Mn1 N2 O11'
_chemical_formula_sum 'C7 H16 Cu Mn N2 O11'
_chemical_formula_weight 422.69
_space_group_IT_number 62
_space_group_name_Hall '-P 2ac 2n'
_space_group_name_H-M_alt 'P n m a'
_symmetry_cell_setting orthorhombic
_symmetry_space_group_name_Hall '-P 2ac 2n'
_symmetry_space_group_name_H-M 'P n m a'
_cell_angle_alpha 90.00
_cell_angle_beta 90.00
_cell_angle_gamma 90.00
_cell_formula_units_Z 4
_cell_length_a 12.7858(5)
_cell_length_b 21.2972(8)
_cell_length_c 5.1864(2)
_cell_measurement_temperature 104(2)
_cell_volume 1412.27(9)
_diffrn_ambient_temperature 104(2)
_exptl_crystal_density_diffrn 1.988
_cod_original_formula_sum 'C7 H16 Cu1 Mn1 N2 O11'
_cod_database_code 4100759

loop_
_symmetry_equiv_pos_as_xyz
'x, y, z'
'-x, -y, -z'
'-x+1/2, -y, z+1/2'
'x+1/2, y, -z+1/2'
'-x, y+1/2, -z'
'x, -y+1/2, z'
'x+1/2, -y+1/2, -z+1/2'
'-x+1/2, y+1/2, z+1/2'

loop_
_atom_site_label
_atom_site_type_symbol
_atom_site_fract_x
_atom_site_fract_y
_atom_site_fract_z
_atom_site_U_iso_or_equiv
_atom_site_adp_type
_atom_site_occupancy
_atom_site_calc_flag
_atom_site_refinement_flags
_atom_site_disorder_assembly
_atom_site_disorder_group
Cu Cu 0.44941(2) 0.2500 0.34678(4) 0.0136(2) Uani 1 d . . .
Mn Mn 0.5000 0.0000 0.5000 0.0178(2) Uani 1 d . . .
O1 O 0.5632(8) 0.07576(4) 0.2715(2) 0.0194(4) Uani 1 d . . .
O2 O 0.40510(9) 0.07902(5) 0.6238(2) 0.0200(4) Uani 1 d . . .
O3 O 0.38473(8) 0.18202(4) 0.5586(2) 0.0174(4) Uani 1 d . . .
O4 O 0.38152(9) -0.02113(5) 0.2040(2) 0.0239(5) Uani 1 d . . .
O5 O 0.3244(1) 0.2500 0.0356(3) 0.0234(7) Uani 1 d . . .
O6 O 0.28574(9) 0.08813(6) 0.0730(2) 0.0278(5) Uani 1 d . . .
N N 0.53657(8) 0.18245(5) 0.2126(2) 0.0163(5) Uani 1 d . . .
C2 C 0.5165(1) 0.12807(6) 0.3141(2) 0.0167(5) Uani 1 d . . .
C1 C 0.4278(1) 0.12953(6) 0.5135(2) 0.0161(5) Uani 1 d . . .
C4 C 0.6089(2) 0.2500 -0.1283(3) 0.0200(6) Uani 1 d . . .
C3 C 0.6217(1) 0.18970(7) 0.0262(3) 0.0179(7) Uani 1 d . . .
H1 H 0.6717 0.2500 -0.2672 0.065(9) Uiso 1 d . . .
H2 H 0.39825 -0.04808 0.0538 0.045(8) Uiso 1 d . . .
H3 H 0.5293 0.2500 -0.1989 0.023(8) Uiso 1 d . . .
H4 H 0.6930 0.18731 0.1373 0.046(7) Uiso 1 d . . .
H5 H 0.21051 0.07670 0.0745 0.05(1) Uiso 1 d . . .
H6 H 0.34665 0.01805 0.1363 0.047(8) Uiso 1 d . . .
H7 H 0.6155 0.14937 -0.0988 0.053(7) Uiso 1 d . . .
H8 H 0.30746 0.08368 -0.1091 0.041(8) Uiso 1 d . . .
H9 H 0.3325 0.21017 -0.0610 0.10(1) Uiso 1 d . . .

loop_
_atom_site_aniso_label
_atom_site_aniso_U_11
_atom_site_aniso_U_22
_atom_site_aniso_U_33
_atom_site_aniso_U_23
_atom_site_aniso_U_13
_atom_site_aniso_U_12
Cu 0.0148(2) 0.0131(2) 0.0130(2) 0.0000 0.0000 0.0012(2)
Mn 0.0136(2) 0.0170(1) 0.0228(2) 0.0031(1) 0.0014(2) 0.0016(2)
O1 0.0174(4) 0.0194(4) 0.0212(5) 0.0026(3) 0.0033(3) 0.0041(4)
O2 0.0190(4) 0.0182(4) 0.0227(5) 0.0038(3) 0.0014(4) 0.0052(4)
O3 0.0168(4) 0.0177(4) 0.0178(4) 0.0021(3) 0.0013(3) 0.0031(3)
O4 0.0258(5) 0.0191(5) 0.0268(5) -0.0013(4) 0.0026(4) -0.0007(4)
O5 0.0319(8) 0.0182(6) 0.0200(7) 0.0000 0.0000 -0.0035(5)
O6 0.0393(6) 0.0228(5) 0.0213(5) -0.0070(5) 0.0021(5) 0.0009(4)
N 0.0164(4) 0.0167(5) 0.0157(5) 0.0010(3) 0.0009(3) 0.0028(4)
C2 0.0166(5) 0.0148(5) 0.0169(5) 0.0011(4) 0.0015(4) 0.0005(4)
C1 0.0178(5) 0.0150(5) 0.0173(5) 0.0021(4) 0.0006(4) 0.0021(4)
C4 0.0204(7) 0.0146(7) 0.0186(8) 0.0000 0.0000 0.0028(6)
C3 0.0180(5) 0.0210(6) 0.0208(6) 0.0016(4) 0.0033(4) 0.0070(5)

loop_
_geom_bond_atom_site_label_1
_geom_bond_atom_site_label_2
_geom_bond_distance
_geom_bond_site_symmetry_2
_geom_bond_publ_flag
Cu O3 1.9964(11) . ?
Cu O5 2.2712(14) . ?
Cu N 1.9478(11) . ?
N C2 1.2978(16) . ?
N C3 1.4647(17) . ?
C2 C1 1.5351(17) . ?
Mn O1 2.159(4) . ?
Mn O2 2.1717(11) . ?
Mn O4 2.2032(11) . ?
C4 C3 1.5232(19) . ?
O1 C2 1.283(5) . ?
O2 C1 1.2519(16) . ?
O3 C1 1.2674(17) . ?
O6 H5 0.99 . ?
O6 H8 0.99 . ?
C4 H1 1.08 . ?
C4 H3 1.08 . ?
C3 H4 1.08 . ?
C3 H7 1.08 . ?
O4 H2 0.99 . ?
O4 H6 0.99 . ?
O5 H9 0.99 . ?
